data_7132536
loop_
_publ_author_name
'Kim, Hyehwang'
'Lough, Alan'
'Qu, Zheng-Wang'
'Grimme, Stefan'
'Stephan, Douglas W.'

_publ_section_title
;
 Addition and N&#xe001;N bond cleavage of diazo-compounds by
 phosphino-phosphenium cations.
;
_journal_issue 8
_journal_name_full 'Chemical communications (Cambridge, England)'
_journal_page_first 1031
_journal_page_last 1034
_journal_paper_doi 10.1039/d3cc05728c
_journal_volume 60
_journal_year 2024
_chemical_formula_moiety 'C36 H31 N2 P2, Cl4 Ga, C4 H10 O, 1[C4H10O1]'
_chemical_formula_sum 'C44 H51 Cl4 Ga N2 O2 P2'
_chemical_formula_weight 913.388
_space_group_crystal_system triclinic
_space_group_IT_number 2
_space_group_name_Hall '-P 1'
_space_group_name_H-M_alt 'P -1'
_symmetry_Int_Tables_number 2
_atom_sites_solution_primary iterative
_audit_creation_date 2023-12-11
_audit_creation_method
;
Olex2 1.5
(compiled 2023.08.24 svn.re1ec1418 for OlexSys, GUI svn.r6817)
;
_audit_update_record
;
2023-12-19 deposited with the CCDC.	2023-12-21 downloaded from the CCDC.
;
_cell_angle_alpha 95.445(6)
_cell_angle_beta 108.409(5)
_cell_angle_gamma 91.577(6)
_cell_formula_units_Z 2
_cell_length_a 11.2788(10)
_cell_length_b 13.1565(12)
_cell_length_c 16.1265(15)
_cell_measurement_reflns_used 6319
_cell_measurement_temperature 149.98
_cell_measurement_theta_max 24.02
_cell_measurement_theta_min 2.16
_cell_volume 2256.1(4)
_computing_cell_refinement 'SAINT V8.40B (?, 2016)'
_computing_data_collection 'APEX4 (Bruker AXS, 2021)'
_computing_data_reduction 'SAINT V8.40B (?, 2016)'
_computing_molecular_graphics 'Olex2 1.5 (Dolomanov et al., 2009)'
_computing_publication_material 'Olex2 1.5 (Dolomanov et al., 2009)'
_computing_structure_refinement 'olex2.refine 1.5 (Bourhis et al., 2015)'
_computing_structure_solution 'SHELXT 2018/2 (Sheldrick, 2015a)'
_diffrn_ambient_temperature 149.98
_diffrn_measured_fraction_theta_full 0.9974
_diffrn_measured_fraction_theta_max 0.9974
_diffrn_measurement_device_type 'Bruker APEX-II CCD'
_diffrn_measurement_method '\f and \w scans'
_diffrn_radiation_monochromator graphite
_diffrn_radiation_type 'Mo K\a'
_diffrn_radiation_wavelength 0.71073
_diffrn_reflns_av_R_equivalents 0.1342
_diffrn_reflns_av_unetI/netI 0.1344
_diffrn_reflns_Laue_measured_fraction_full 0.9974
_diffrn_reflns_Laue_measured_fraction_max 0.9974
_diffrn_reflns_limit_h_max 14
_diffrn_reflns_limit_h_min -13
_diffrn_reflns_limit_k_max 16
_diffrn_reflns_limit_k_min -16
_diffrn_reflns_limit_l_max 20
_diffrn_reflns_limit_l_min -20
_diffrn_reflns_number 42207
_diffrn_reflns_point_group_measured_fraction_full 0.9974
_diffrn_reflns_point_group_measured_fraction_max 0.9974
_diffrn_reflns_theta_full 24.9999
_diffrn_reflns_theta_max 25.00
_diffrn_reflns_theta_min 1.34
_diffrn_source_current 30.0
_diffrn_source_power 1.35
_diffrn_source_voltage 45.0
_diffrn_standards_number 0
_exptl_absorpt_coefficient_mu 0.955
_exptl_absorpt_correction_type none
_exptl_crystal_colour yellow
_exptl_crystal_colour_primary yellow
_exptl_crystal_density_diffrn 1.345
_exptl_crystal_description PLATE
_exptl_crystal_F_000 950.583
_exptl_crystal_size_max 0.13
_exptl_crystal_size_mid 0.1
_exptl_crystal_size_min 0.1
_refine_diff_density_max 2.0736
_refine_diff_density_min -1.1363
_refine_diff_density_rms 0.1948
_refine_ls_d_res_high 0.8409
_refine_ls_d_res_low 15.2097
_refine_ls_goodness_of_fit_ref 1.0831
_refine_ls_hydrogen_treatment mixed
_refine_ls_matrix_type full
_refine_ls_number_constraints 75
_refine_ls_number_parameters 456
_refine_ls_number_reflns 7940
_refine_ls_number_restraints 0
_refine_ls_restrained_S_all 1.0831
_refine_ls_R_factor_all 0.1215
_refine_ls_R_factor_gt 0.0787
_refine_ls_shift/su_max 0.0002
_refine_ls_shift/su_mean 0.0000
_refine_ls_structure_factor_coef Fsqd
_refine_ls_weighting_details 'w=1/[\s^2^(Fo^2^)+(0.0838P)^2^+8.3622P] where P=(Fo^2^+2Fc^2^)/3'
_refine_ls_weighting_scheme calc
_refine_ls_wR_factor_gt 0.1850
_refine_ls_wR_factor_ref 0.2169
_reflns_Friedel_coverage 0.0
_reflns_limit_h_max 12
_reflns_limit_h_min -13
_reflns_limit_k_max 15
_reflns_limit_k_min -15
_reflns_limit_l_max 19
_reflns_limit_l_min 0
_reflns_number_gt 5225
_reflns_number_total 7940
_reflns_threshold_expression I>=2u(I)
_cod_data_source_file d3cc05728c2.cif
_cod_data_source_block 2
_cod_depositor_comments 'Adding full bibliography for 7132534--7132538.cif.'
_cod_original_formula_sum 'C44 H51 Cl4 Ga1 N2 O2 P2'
_cod_database_code 7132536
_olex2_refinement_description
;
1. Fixed Uiso
 At 1.2 times of:
  All C(H) groups, All C(H,H) groups, All N(H) groups
 At 1.5 times of:
  All C(H,H,H) groups
2.a Secondary CH2 refined with riding coordinates:
 C4(H4a,H4b), C3(H3a,H3b)
2.b Aromatic/amide H refined with riding coordinates:
 C12(H12), C14(H14), C16(H16), C17(H17), C18(H18), C19(H19), C20(H20),
 C22(H22), C23(H23), C25(H25), C26(H26), C27(H27), C28(H28), C29(H29), C31(H31),
  C32(H32), C33(H33), C34(H34), C37(H37), C38(H38), C39(H39), C40(H40),
 C42(H42), C43(H43), C44(H44), C47(H47), C7(H7), C8(H8), N1(H1), C1(H1a)
2.c Idealised Me refined as rotating group:
 C6(H6a,H6b,H6c), C5(H5a,H5b,H5c)
;
_smtbx_masks_special_details
;
A solvent mask was calculated and 86 electrons were 
found in a volume of 422\%A^3^ in 1 void per unit cell. 
This is consistent with the presence of 
1[C4H10O1] per Asymmetric Unit 
which account for 84 electrons 
per unit cell.
;
_smtbx_masks_void_probe_radius 1.2
_smtbx_masks_void_truncation_radius 1.2
_olex2_submission_special_instructions 'No special instructions were received'

loop_
_space_group_symop_id
_space_group_symop_operation_xyz
1 x,y,z
2 -x,-y,-z

loop_
_atom_site_label
_atom_site_type_symbol
_atom_site_fract_x
_atom_site_fract_y
_atom_site_fract_z
_atom_site_U_iso_or_equiv
_atom_site_adp_type
_atom_site_occupancy
_atom_site_refinement_flags_posn
P2 P -0.06908(14) 0.77541(12) 0.66631(11) 0.0188(4) Uani 1.000000 .
P3 P 0.03574(15) 0.64049(12) 0.54459(11) 0.0196(4) Uani 1.000000 .
C9 C 0.2054(6) 0.6466(5) 0.5681(4) 0.0227(14) Uani 1.000000 .
C10 C 0.0936(6) 0.7378(5) 0.8263(4) 0.0243(15) Uani 1.000000 .
C12 C -0.2853(6) 0.8798(5) 0.6073(4) 0.0249(15) Uani 1.000000 .
H12 H -0.3285(6) 0.8143(5) 0.5906(4) 0.0299(18) Uiso 1.000000 R
N13 N 0.0241(4) 0.7583(4) 0.6052(3) 0.0187(11) Uani 1.000000 .
C14 C 0.2240(6) 0.8502(5) 0.6917(4) 0.0225(14) Uani 1.000000 .
H14 H 0.2331(6) 0.8031(5) 0.7341(4) 0.0270(17) Uiso 1.000000 R
C15 C 0.1181(6) 0.8433(4) 0.6187(4) 0.0188(14) Uani 1.000000 .
C16 C -0.2440(5) 0.6228(5) 0.5612(4) 0.0216(14) Uani 1.000000 .
H16 H -0.2367(5) 0.6526(5) 0.5115(4) 0.0259(17) Uiso 1.000000 R
C17 C -0.3351(6) 0.4942(5) 0.6217(5) 0.0291(16) Uani 1.000000 .
H17 H -0.3897(6) 0.4352(5) 0.6134(5) 0.035(2) Uiso 1.000000 R
C18 C 0.3165(6) 0.9259(5) 0.7025(5) 0.0300(16) Uani 1.000000 .
H18 H 0.3892(6) 0.9316(5) 0.7529(5) 0.036(2) Uiso 1.000000 R
C19 C 0.3032(6) 0.9935(5) 0.6397(4) 0.0259(15) Uani 1.000000 .
H19 H 0.3668(6) 1.0454(5) 0.6465(4) 0.0311(18) Uiso 1.000000 R
C20 C -0.1596(6) 1.0719(5) 0.6553(4) 0.0276(16) Uani 1.000000 .
H20 H -0.1170(6) 1.1376(5) 0.6717(4) 0.0331(19) Uiso 1.000000 R
C22 C 0.2675(6) 0.7099(5) 0.5285(4) 0.0221(14) Uani 1.000000 .
H22 H 0.2211(6) 0.7437(5) 0.4801(4) 0.0265(17) Uiso 1.000000 R
C23 C -0.2680(6) 0.5351(5) 0.7050(5) 0.0288(16) Uani 1.000000 .
H23 H -0.2756(6) 0.5039(5) 0.7540(5) 0.0345(19) Uiso 1.000000 R
C24 C -0.0198(6) 0.6722(5) 0.4320(4) 0.0225(14) Uani 1.000000 .
C25 C -0.1882(6) 0.6224(5) 0.7185(5) 0.0244(15) Uani 1.000000 .
H25 H -0.1443(6) 0.6528(5) 0.7764(5) 0.0292(18) Uiso 1.000000 R
C26 C -0.1157(6) 0.7392(5) 0.4021(4) 0.0254(15) Uani 1.000000 .
H26 H -0.1478(6) 0.7760(5) 0.4431(4) 0.0305(18) Uiso 1.000000 R
C27 C 0.1965(6) 0.9848(5) 0.5672(4) 0.0249(15) Uani 1.000000 .
H27 H 0.1872(6) 1.0313(5) 0.5243(4) 0.0299(18) Uiso 1.000000 R
C28 C 0.1226(6) 0.6428(5) 0.7968(4) 0.0274(16) Uani 1.000000 .
H28 H 0.0823(6) 0.6146(5) 0.7377(4) 0.0329(19) Uiso 1.000000 R
C29 C -0.1195(7) 0.6971(5) 0.2527(5) 0.0325(17) Uani 1.000000 .
H29 H -0.1536(7) 0.7058(5) 0.1921(5) 0.039(2) Uiso 1.000000 R
C30 C -0.1739(5) 0.6644(4) 0.6453(4) 0.0173(13) Uani 1.000000 .
C31 C -0.3512(7) 0.9667(5) 0.5959(5) 0.0319(17) Uani 1.000000 .
H31 H -0.4398(7) 0.9605(5) 0.5712(5) 0.038(2) Uiso 1.000000 R
C32 C -0.0934(6) 0.9855(5) 0.6661(4) 0.0237(15) Uani 1.000000 .
H32 H -0.0047(6) 0.9920(5) 0.6892(4) 0.0285(18) Uiso 1.000000 R
C33 C 0.4654(6) 0.6751(5) 0.6321(5) 0.0303(16) Uani 1.000000 .
H33 H 0.5537(6) 0.6872(5) 0.6554(5) 0.036(2) Uiso 1.000000 R
C34 C 0.2747(6) 0.5950(5) 0.6369(4) 0.0284(16) Uani 1.000000 .
H34 H 0.2330(6) 0.5491(5) 0.6622(4) 0.0341(19) Uiso 1.000000 R
C35 C -0.1543(6) 0.8879(5) 0.6436(4) 0.0199(14) Uani 1.000000 .
C37 C 0.1033(6) 0.9098(4) 0.5559(4) 0.0197(14) Uani 1.000000 .
H37 H 0.0303(6) 0.9042(4) 0.5057(4) 0.0237(17) Uiso 1.000000 R
C38 C -0.3250(6) 0.5371(5) 0.5499(5) 0.0260(16) Uani 1.000000 .
H38 H -0.3732(6) 0.5083(5) 0.4924(5) 0.0312(19) Uiso 1.000000 R
C39 C -0.0270(7) 0.6309(5) 0.2808(5) 0.0311(17) Uani 1.000000 .
H39 H 0.0035(7) 0.5934(5) 0.2393(5) 0.037(2) Uiso 1.000000 R
C40 C -0.2907(7) 1.0627(5) 0.6199(5) 0.0330(17) Uani 1.000000 .
H40 H -0.3374(7) 1.1221(5) 0.6124(5) 0.040(2) Uiso 1.000000 R
C42 C 0.1481(8) 0.7756(7) 0.9140(5) 0.048(2) Uani 1.000000 .
H42 H 0.1278(8) 0.8407(7) 0.9346(5) 0.057(3) Uiso 1.000000 R
C43 C 0.2116(7) 0.5882(6) 0.8540(5) 0.0377(19) Uani 1.000000 .
H43 H 0.2358(7) 0.5248(6) 0.8329(5) 0.045(2) Uiso 1.000000 R
C44 C 0.2642(8) 0.6264(7) 0.9413(6) 0.056(2) Uani 1.000000 .
H44 H 0.3230(8) 0.5884(7) 0.9805(6) 0.067(3) Uiso 1.000000 R
C45 C -0.1627(6) 0.7517(5) 0.3152(5) 0.0275(16) Uani 1.000000 .
H45 H -0.229(7) 0.803(5) 0.296(4) 0.0330(19) Uiso 1.000000 .
C47 C 0.2316(10) 0.7194(7) 0.9717(6) 0.064(3) Uani 1.000000 .
H47 H 0.2664(10) 0.7449(7) 1.0320(6) 0.077(3) Uiso 1.000000 R
C7 C 0.3967(6) 0.7237(5) 0.5598(5) 0.0275(16) Uani 1.000000 .
H7 H 0.4390(6) 0.7661(5) 0.5322(5) 0.0330(19) Uiso 1.000000 R
C8 C 0.0219(6) 0.6185(5) 0.3684(4) 0.0234(15) Uani 1.000000 .
H8 H 0.0859(6) 0.5721(5) 0.3864(4) 0.0281(18) Uiso 1.000000 R
Ga1 Ga -0.55430(7) 0.72789(6) 0.23438(5) 0.0296(2) Uani 1.000000 .
N1 N 0.0067(5) 0.7988(4) 0.7715(3) 0.0239(12) Uani 1.000000 .
H1 H -0.0082(5) 0.8567(4) 0.7975(3) 0.0287(15) Uiso 1.000000 R
C1 C 0.4045(6) 0.6097(5) 0.6694(5) 0.0313(17) Uani 1.000000 .
H1a H 0.4509(6) 0.5747(5) 0.7171(5) 0.038(2) Uiso 1.000000 R
Cl1 Cl -0.45555(16) 0.74955(14) 0.37577(11) 0.0339(4) Uani 1.000000 .
Cl2 Cl -0.5174(2) 0.85962(15) 0.17400(13) 0.0493(6) Uani 1.000000 .
Cl3 Cl -0.75357(17) 0.71026(15) 0.21494(14) 0.0434(5) Uani 1.000000 .
Cl4 Cl -0.4927(2) 0.59266(16) 0.17623(14) 0.0507(6) Uani 1.000000 .
O21 O -0.0116(6) 0.9913(4) 0.8722(3) 0.0515(15) Uani 1.000000 .
C4 C -0.1329(10) 1.0162(8) 0.8809(6) 0.067(3) Uani 1.000000 .
H4a H -0.1216(10) 1.0462(8) 0.9417(6) 0.080(4) Uiso 1.000000 R
H4b H -0.1706(10) 1.0673(8) 0.8405(6) 0.080(4) Uiso 1.000000 R
C3 C 0.0692(12) 1.0802(7) 0.8865(6) 0.071(3) Uani 1.000000 .
H3a H 0.0326(12) 1.1264(7) 0.8412(6) 0.085(4) Uiso 1.000000 R
H3b H 0.0787(12) 1.1171(7) 0.9449(6) 0.085(4) Uiso 1.000000 R
C6 C -0.2156(12) 0.9235(9) 0.8598(7) 0.081(3) Uani 1.000000 .
H6a H -0.228(6) 0.895(3) 0.7992(17) 0.121(5) Uiso 1.000000 GR
H6b H -0.178(3) 0.873(2) 0.900(3) 0.121(5) Uiso 1.000000 GR
H6c H -0.297(3) 0.9402(13) 0.866(5) 0.121(5) Uiso 1.000000 GR
C5 C 0.1921(11) 1.0517(8) 0.8822(8) 0.083(3) Uani 1.000000 .
H5a H 0.1848(19) 1.026(6) 0.8216(12) 0.125(5) Uiso 1.000000 GR
H5b H 0.251(2) 1.1117(17) 0.902(5) 0.125(5) Uiso 1.000000 GR
H5c H 0.222(4) 0.998(4) 0.920(4) 0.125(5) Uiso 1.000000 GR

loop_
_atom_site_aniso_label
_atom_site_aniso_U_11
_atom_site_aniso_U_22
_atom_site_aniso_U_33
_atom_site_aniso_U_12
_atom_site_aniso_U_13
_atom_site_aniso_U_23
P2 0.0128(8) 0.0189(9) 0.0260(9) -0.0032(7) 0.0082(7) 0.0028(7)
P3 0.0142(8) 0.0187(9) 0.0278(9) -0.0021(7) 0.0098(7) 0.0018(7)
C9 0.019(3) 0.020(3) 0.030(4) 0.002(3) 0.009(3) 0.003(3)
C10 0.024(4) 0.025(4) 0.021(3) -0.004(3) 0.001(3) 0.007(3)
C12 0.021(3) 0.025(4) 0.031(4) -0.004(3) 0.013(3) 0.001(3)
N13 0.010(2) 0.020(3) 0.028(3) -0.007(2) 0.008(2) 0.006(2)
C14 0.023(3) 0.019(3) 0.025(4) -0.004(3) 0.007(3) 0.003(3)
C15 0.018(3) 0.011(3) 0.033(4) 0.000(3) 0.018(3) 0.003(3)
C16 0.008(3) 0.028(4) 0.032(4) 0.005(3) 0.010(3) 0.007(3)
C17 0.023(4) 0.016(3) 0.053(5) -0.004(3) 0.017(3) 0.007(3)
C18 0.026(4) 0.023(4) 0.039(4) -0.007(3) 0.009(3) -0.005(3)
C19 0.022(4) 0.026(4) 0.031(4) -0.009(3) 0.011(3) 0.004(3)
C20 0.035(4) 0.013(3) 0.035(4) -0.002(3) 0.013(3) -0.003(3)
C22 0.016(3) 0.021(3) 0.031(4) 0.001(3) 0.010(3) 0.003(3)
C23 0.028(4) 0.026(4) 0.040(4) 0.001(3) 0.019(3) 0.010(3)
C24 0.016(3) 0.025(4) 0.026(4) -0.005(3) 0.007(3) 0.002(3)
C25 0.017(3) 0.021(3) 0.035(4) -0.000(3) 0.008(3) 0.006(3)
C26 0.015(3) 0.026(4) 0.033(4) -0.007(3) 0.006(3) 0.002(3)
C27 0.036(4) 0.008(3) 0.037(4) -0.002(3) 0.020(3) 0.001(3)
C28 0.024(4) 0.031(4) 0.025(4) -0.003(3) 0.003(3) 0.008(3)
C29 0.035(4) 0.033(4) 0.027(4) -0.008(3) 0.010(3) -0.001(3)
C30 0.010(3) 0.014(3) 0.030(4) 0.002(2) 0.009(3) 0.006(3)
C31 0.029(4) 0.028(4) 0.042(4) 0.009(3) 0.015(3) 0.008(3)
C32 0.022(4) 0.027(4) 0.024(4) -0.007(3) 0.012(3) 0.000(3)
C33 0.012(3) 0.035(4) 0.040(4) -0.004(3) 0.006(3) -0.005(3)
C34 0.025(4) 0.031(4) 0.033(4) 0.008(3) 0.015(3) 0.004(3)
C35 0.022(3) 0.020(3) 0.023(3) -0.001(3) 0.015(3) 0.005(3)
C37 0.015(3) 0.014(3) 0.031(4) -0.005(3) 0.011(3) 0.001(3)
C38 0.009(3) 0.022(4) 0.046(4) -0.001(3) 0.010(3) -0.004(3)
C39 0.038(4) 0.030(4) 0.028(4) -0.009(3) 0.019(3) -0.005(3)
C40 0.041(4) 0.020(4) 0.040(4) 0.011(3) 0.016(4) 0.004(3)
C42 0.053(5) 0.045(5) 0.036(5) -0.004(4) 0.004(4) 0.003(4)
C43 0.029(4) 0.046(5) 0.039(5) -0.001(3) 0.008(3) 0.016(4)
C44 0.046(5) 0.068(7) 0.046(5) -0.004(5) -0.004(4) 0.029(5)
C45 0.023(4) 0.024(4) 0.039(4) -0.004(3) 0.014(3) 0.001(3)
C47 0.087(7) 0.047(6) 0.032(5) -0.006(5) -0.018(5) 0.002(4)
C7 0.017(3) 0.029(4) 0.039(4) -0.003(3) 0.013(3) -0.002(3)
C8 0.021(3) 0.017(3) 0.033(4) -0.001(3) 0.011(3) -0.001(3)
Ga1 0.0266(4) 0.0268(4) 0.0328(5) -0.0079(3) 0.0056(3) 0.0062(3)
N1 0.027(3) 0.022(3) 0.029(3) 0.004(2) 0.019(3) 0.001(2)
C1 0.024(4) 0.030(4) 0.037(4) 0.002(3) 0.006(3) 0.007(3)
Cl1 0.0267(9) 0.0428(11) 0.0317(10) -0.0041(8) 0.0082(8) 0.0084(8)
Cl2 0.0613(14) 0.0384(11) 0.0385(11) -0.0274(10) 0.0028(10) 0.0104(9)
Cl3 0.0254(10) 0.0376(11) 0.0622(13) -0.0034(8) 0.0052(9) 0.0128(9)
Cl4 0.0575(14) 0.0400(12) 0.0553(13) 0.0052(10) 0.0206(11) 0.0000(10)
O21 0.083(5) 0.036(3) 0.035(3) 0.000(3) 0.020(3) -0.001(3)
C4 0.102(8) 0.071(7) 0.053(6) 0.048(7) 0.054(6) 0.021(5)
C3 0.117(10) 0.046(6) 0.042(6) -0.020(6) 0.018(6) -0.002(4)
C6 0.112(10) 0.092(9) 0.064(7) 0.017(7) 0.062(7) 0.019(6)
C5 0.097(9) 0.060(7) 0.087(9) -0.039(6) 0.029(7) -0.009(6)

loop_
_atom_type_symbol
_atom_type_scat_dispersion_real
_atom_type_scat_dispersion_imag
_atom_type_scat_Cromer_Mann_a1
_atom_type_scat_Cromer_Mann_a2
_atom_type_scat_Cromer_Mann_a3
_atom_type_scat_Cromer_Mann_a4
_atom_type_scat_Cromer_Mann_b1
_atom_type_scat_Cromer_Mann_b2
_atom_type_scat_Cromer_Mann_b3
_atom_type_scat_Cromer_Mann_b4
_atom_type_scat_Cromer_Mann_c
_atom_type_scat_source
_atom_type_scat_dispersion_source
C 0.00313 0.00162 2.31000 1.02000 1.58860 0.86500 20.84390 10.20750 0.56870 51.65120 0.21560 'International Tables Volume C Table 6.1.1.4 (pp. 500-502)' 'Brennan, Cowan, Rev. Sci. Instrum., 1992, 63, 850'
Cl 0.14908 0.15974 11.46040 7.19640 6.25560 1.64550 0.01040 1.16620 18.51940 47.77840 -9.55740 'International Tables Volume C Table 6.1.1.4 (pp. 500-502)' 'Brennan, Cowan, Rev. Sci. Instrum., 1992, 63, 850'
Ga 0.23696 1.61810 15.23540 6.70060 4.35910 2.96230 3.06690 0.24120 10.78050 61.41350 1.71890 'International Tables Volume C Table 6.1.1.4 (pp. 500-502)' 'Brennan, Cowan, Rev. Sci. Instrum., 1992, 63, 850'
H 0.00000 0.00000 0.49300 0.32291 0.14019 0.04081 10.51090 26.12570 3.14236 57.79970 0.00304 'International Tables Volume C Table 6.1.1.4 (pp. 500-502)' 'Brennan, Cowan, Rev. Sci. Instrum., 1992, 63, 850'
N 0.00612 0.00332 12.21260 3.13220 2.01250 1.16630 0.00570 9.89330 28.99750 0.58260 -11.52900 'International Tables Volume C Table 6.1.1.4 (pp. 500-502)' 'Brennan, Cowan, Rev. Sci. Instrum., 1992, 63, 850'
O 0.01085 0.00610 3.04850 2.28680 1.54630 0.86700 13.27710 5.70110 0.32390 32.90890 0.25080 'International Tables Volume C Table 6.1.1.4 (pp. 500-502)' 'Brennan, Cowan, Rev. Sci. Instrum., 1992, 63, 850'
P 0.10265 0.09519 6.43450 4.17910 1.78000 1.49080 1.90670 27.15700 0.52600 68.16450 1.11490 'International Tables Volume C Table 6.1.1.4 (pp. 500-502)' 'Brennan, Cowan, Rev. Sci. Instrum., 1992, 63, 850'

loop_
_geom_angle_atom_site_label_1
_geom_angle_atom_site_label_2
_geom_angle_atom_site_label_3
_geom_angle
_geom_angle_site_symmetry_1
_geom_angle_site_symmetry_3
_geom_angle_publ_flag
C30 P2 N13 108.5(3) . . ?
C35 P2 N13 111.3(3) . . ?
C35 P2 C30 110.7(3) . . ?
N1 P2 N13 113.4(3) . . ?
N1 P2 C30 110.4(3) . . ?
N1 P2 C35 102.4(3) . . ?
N13 P3 C9 98.4(3) . . ?
C24 P3 C9 102.2(3) . . ?
C24 P3 N13 102.0(3) . . ?
C22 C9 P3 123.3(5) . . ?
C34 C9 P3 116.9(5) . . ?
C34 C9 C22 119.3(6) . . ?
C42 C10 C28 119.4(6) . . ?
N1 C10 C28 123.1(6) . . ?
N1 C10 C42 117.5(6) . . ?
C31 C12 H12 120.0(4) . . ?
C35 C12 H12 120.0(4) . . ?
C35 C12 C31 120.0(6) . . ?
P3 N13 P2 125.0(3) . . ?
C15 N13 P2 113.9(4) . . ?
C15 N13 P3 120.0(4) . . ?
C15 C14 H14 120.2(4) . . ?
C18 C14 H14 120.2(4) . . ?
C18 C14 C15 119.6(6) . . ?
C14 C15 N13 118.9(5) . . ?
C37 C15 N13 119.7(5) . . ?
C37 C15 C14 121.3(6) . . ?
C30 C16 H16 120.2(4) . . ?
C38 C16 H16 120.2(4) . . ?
C38 C16 C30 119.7(6) . . ?
C23 C17 H17 119.5(4) . . ?
C38 C17 H17 119.5(4) . . ?
C38 C17 C23 121.0(6) . . ?
H18 C18 C14 120.0(4) . . ?
C19 C18 C14 119.9(6) . . ?
C19 C18 H18 120.0(4) . . ?
H19 C19 C18 120.3(4) . . ?
C27 C19 C18 119.4(6) . . ?
C27 C19 H19 120.3(4) . . ?
C32 C20 H20 120.2(4) . . ?
C40 C20 H20 120.2(4) . . ?
C40 C20 C32 119.7(6) . . ?
H22 C22 C9 119.9(4) . . ?
C7 C22 C9 120.1(6) . . ?
C7 C22 H22 119.9(4) . . ?
H23 C23 C17 119.9(4) . . ?
C25 C23 C17 120.3(6) . . ?
C25 C23 H23 119.9(4) . . ?
C26 C24 P3 123.3(5) . . ?
C8 C24 P3 119.2(5) . . ?
C8 C24 C26 117.0(6) . . ?
H25 C25 C23 120.5(4) . . ?
C30 C25 C23 118.9(6) . . ?
C30 C25 H25 120.5(4) . . ?
H26 C26 C24 119.7(4) . . ?
C45 C26 C24 120.7(6) . . ?
C45 C26 H26 119.7(4) . . ?
H27 C27 C19 119.4(4) . . ?
C37 C27 C19 121.2(6) . . ?
C37 C27 H27 119.4(4) . . ?
H28 C28 C10 120.1(4) . . ?
C43 C28 C10 119.9(7) . . ?
C43 C28 H28 120.1(5) . . ?
C39 C29 H29 120.7(4) . . ?
C45 C29 H29 120.7(4) . . ?
C45 C29 C39 118.6(7) . . ?
C16 C30 P2 122.9(5) . . ?
C25 C30 P2 117.1(5) . . ?
C25 C30 C16 119.9(6) . . ?
H31 C31 C12 119.4(4) . . ?
C40 C31 C12 121.1(7) . . ?
C40 C31 H31 119.4(4) . . ?
H32 C32 C20 119.4(4) . . ?
C35 C32 C20 121.2(6) . . ?
C35 C32 H32 119.4(4) . . ?
C7 C33 H33 120.0(4) . . ?
C1 C33 H33 120.0(4) . . ?
C1 C33 C7 119.9(6) . . ?
H34 C34 C9 119.6(4) . . ?
C1 C34 C9 120.8(7) . . ?
C1 C34 H34 119.6(4) . . ?
C12 C35 P2 120.1(5) . . ?
C32 C35 P2 121.2(5) . . ?
C32 C35 C12 118.6(6) . . ?
C27 C37 C15 118.7(6) . . ?
H37 C37 C15 120.7(4) . . ?
H37 C37 C27 120.7(4) . . ?
C17 C38 C16 120.0(7) . . ?
H38 C38 C16 120.0(4) . . ?
H38 C38 C17 120.0(4) . . ?
H39 C39 C29 119.7(4) . . ?
C8 C39 C29 120.5(6) . . ?
C8 C39 H39 119.7(4) . . ?
C31 C40 C20 119.4(6) . . ?
H40 C40 C20 120.3(4) . . ?
H40 C40 C31 120.3(4) . . ?
H42 C42 C10 119.6(4) . . ?
C47 C42 C10 120.8(8) . . ?
C47 C42 H42 119.6(5) . . ?
H43 C43 C28 120.0(5) . . ?
C44 C43 C28 119.9(8) . . ?
C44 C43 H43 120.0(5) . . ?
H44 C44 C43 119.9(5) . . ?
C47 C44 C43 120.2(7) . . ?
C47 C44 H44 119.9(5) . . ?
C29 C45 C26 121.3(7) . . ?
H45 C45 C26 119(4) . . ?
H45 C45 C29 120(4) . . ?
C44 C47 C42 119.7(8) . . ?
H47 C47 C42 120.1(5) . . ?
H47 C47 C44 120.1(5) . . ?
C33 C7 C22 120.0(6) . . ?
H7 C7 C22 120.0(4) . . ?
H7 C7 C33 120.0(4) . . ?
C39 C8 C24 121.8(6) . . ?
H8 C8 C24 119.1(4) . . ?
H8 C8 C39 119.1(4) . . ?
Cl2 Ga1 Cl1 110.14(8) . . ?
Cl3 Ga1 Cl1 108.07(8) . . ?
Cl3 Ga1 Cl2 109.21(8) . . ?
Cl4 Ga1 Cl1 109.54(8) . . ?
Cl4 Ga1 Cl2 109.58(9) . . ?
Cl4 Ga1 Cl3 110.29(9) . . ?
C10 N1 P2 128.3(5) . . ?
H1 N1 P2 115.83(19) . . ?
H1 N1 C10 115.8(3) . . ?
C34 C1 C33 119.7(6) . . ?
H1a C1 C33 120.1(4) . . ?
H1a C1 C34 120.1(4) . . ?
C3 O21 C4 111.5(8) . . ?
H4a C4 O21 109.8(5) . . ?
H4b C4 O21 109.8(4) . . ?
H4b C4 H4a 108.2 . . ?
C6 C4 O21 109.5(8) . . ?
C6 C4 H4a 109.8(5) . . ?
C6 C4 H4b 109.8(6) . . ?
H3a C3 O21 109.7(5) . . ?
H3b C3 O21 109.7(5) . . ?
H3b C3 H3a 108.2 . . ?
C5 C3 O21 109.9(8) . . ?
C5 C3 H3a 109.7(6) . . ?
C5 C3 H3b 109.7(6) . . ?
H6a C6 C4 109.5 . . ?
H6b C6 C4 109.5 . . ?
H6b C6 H6a 109.5 . . ?
H6c C6 C4 109.5 . . ?
H6c C6 H6a 109.5 . . ?
H6c C6 H6b 109.5 . . ?
H5a C5 C3 109.5 . . ?
H5b C5 C3 109.5 . . ?
H5b C5 H5a 109.5 . . ?
H5c C5 C3 109.5 . . ?
H5c C5 H5a 109.5 . . ?
H5c C5 H5b 109.5 . . ?

loop_
_geom_bond_atom_site_label_1
_geom_bond_atom_site_label_2
_geom_bond_distance
_geom_bond_site_symmetry_2
_geom_bond_publ_flag
P2 N13 1.659(5) . ?
P2 C30 1.790(6) . ?
P2 C35 1.791(6) . ?
P2 N1 1.635(6) . ?
P3 C9 1.827(6) . ?
P3 N13 1.783(5) . ?
P3 C24 1.817(6) . ?
C9 C22 1.394(9) . ?
C9 C34 1.389(9) . ?
C10 C28 1.380(9) . ?
C10 C42 1.387(10) . ?
C10 N1 1.419(8) . ?
C12 H12 0.9500 . ?
C12 C31 1.376(9) . ?
C12 C35 1.404(9) . ?
N13 C15 1.471(7) . ?
C14 H14 0.9500 . ?
C14 C15 1.380(9) . ?
C14 C18 1.380(9) . ?
C15 C37 1.374(8) . ?
C16 H16 0.9500 . ?
C16 C30 1.386(9) . ?
C16 C38 1.393(9) . ?
C17 H17 0.9500 . ?
C17 C23 1.366(10) . ?
C17 C38 1.369(10) . ?
C18 H18 0.9500 . ?
C18 C19 1.387(9) . ?
C19 H19 0.9500 . ?
C19 C27 1.380(9) . ?
C20 H20 0.9500 . ?
C20 C32 1.372(9) . ?
C20 C40 1.404(10) . ?
C22 H22 0.9500 . ?
C22 C7 1.384(9) . ?
C23 H23 0.9500 . ?
C23 C25 1.396(9) . ?
C24 C26 1.407(9) . ?
C24 C8 1.400(9) . ?
C25 H25 0.9500 . ?
C25 C30 1.401(9) . ?
C26 H26 0.9500 . ?
C26 C45 1.362(9) . ?
C27 H27 0.9500 . ?
C27 C37 1.379(8) . ?
C28 H28 0.9500 . ?
C28 C43 1.399(9) . ?
C29 H29 0.9500 . ?
C29 C39 1.371(10) . ?
C29 C45 1.400(10) . ?
C31 H31 0.9500 . ?
C31 C40 1.379(10) . ?
C32 H32 0.9500 . ?
C32 C35 1.398(9) . ?
C33 H33 0.9500 . ?
C33 C7 1.403(10) . ?
C33 C1 1.379(10) . ?
C34 H34 0.9500 . ?
C34 C1 1.391(9) . ?
C37 H37 0.9500 . ?
C38 H38 0.9500 . ?
C39 H39 0.9500 . ?
C39 C8 1.372(9) . ?
C40 H40 0.9500 . ?
C42 H42 0.9500 . ?
C42 C47 1.384(11) . ?
C43 H43 0.9500 . ?
C43 C44 1.381(11) . ?
C44 H44 0.9500 . ?
C44 C47 1.377(13) . ?
C45 H45 1.01(7) . ?
C47 H47 0.9500 . ?
C7 H7 0.9500 . ?
C8 H8 0.9500 . ?
Ga1 Cl1 2.1854(19) . ?
Ga1 Cl2 2.159(2) . ?
Ga1 Cl3 2.172(2) . ?
Ga1 Cl4 2.166(2) . ?
N1 H1 0.8800 . ?
C1 H1a 0.9500 . ?
O21 C4 1.460(11) . ?
O21 C3 1.417(11) . ?
C4 H4a 0.9900 . ?
C4 H4b 0.9900 . ?
C4 C6 1.460(15) . ?
C3 H3a 0.9900 . ?
C3 H3b 0.9900 . ?
C3 C5 1.467(15) . ?
C6 H6a 0.9800 . ?
C6 H6b 0.9800 . ?
C6 H6c 0.9800 . ?
C5 H5a 0.9800 . ?
C5 H5b 0.9800 . ?
C5 H5c 0.9800 . ?

loop_
_geom_torsion_atom_site_label_1
_geom_torsion_atom_site_label_2
_geom_torsion_atom_site_label_3
_geom_torsion_atom_site_label_4
_geom_torsion
_geom_torsion_site_symmetry_1
_geom_torsion_site_symmetry_2
_geom_torsion_site_symmetry_3
_geom_torsion_site_symmetry_4
_geom_torsion_publ_flag
P2 N13 C15 C14 79.0(5) . . . . ?
P2 N13 C15 C37 -105.6(4) . . . . ?
P2 C30 C16 C38 -179.1(5) . . . . ?
P2 C30 C25 C23 -179.3(5) . . . . ?
P2 C35 C12 C31 175.3(5) . . . . ?
P2 C35 C32 C20 -174.6(5) . . . . ?
P2 N1 C10 C28 -3.2(6) . . . . ?
P2 N1 C10 C42 178.6(6) . . . . ?
P3 C9 C22 C7 169.1(5) . . . . ?
P3 C9 C34 C1 -168.8(5) . . . . ?
P3 N13 C15 C14 -89.6(5) . . . . ?
P3 N13 C15 C37 85.8(5) . . . . ?
P3 C24 C26 C45 -172.9(5) . . . . ?
P3 C24 C8 C39 172.7(5) . . . . ?
C9 C22 C7 C33 -0.9(7) . . . . ?
C9 C34 C1 C33 -0.9(8) . . . . ?
C10 C28 C43 C44 4.1(8) . . . . ?
C10 C42 C47 C44 2.0(10) . . . . ?
C12 C31 C40 C20 0.9(8) . . . . ?
C12 C35 C32 C20 1.7(7) . . . . ?
N13 C15 C14 C18 176.1(6) . . . . ?
N13 C15 C37 C27 -175.8(5) . . . . ?
C14 C15 C37 C27 -0.4(7) . . . . ?
C14 C18 C19 C27 0.5(8) . . . . ?
C15 C37 C27 C19 0.2(7) . . . . ?
C16 C30 C25 C23 3.7(6) . . . . ?
C16 C38 C17 C23 0.9(7) . . . . ?
C17 C23 C25 C30 -2.9(7) . . . . ?
C18 C19 C27 C37 -0.2(8) . . . . ?
C22 C7 C33 C1 3.1(8) . . . . ?
C24 C26 C45 C29 1.3(7) . . . . ?
C24 C8 C39 C29 -0.1(8) . . . . ?
C26 C45 C29 C39 -0.7(8) . . . . ?
C28 C43 C44 C47 -1.6(9) . . . . ?
C42 C47 C44 C43 -1.4(12) . . . . ?

loop_
_smtbx_masks_void_nr
_smtbx_masks_void_average_x
_smtbx_masks_void_average_y
_smtbx_masks_void_average_z
_smtbx_masks_void_volume
_smtbx_masks_void_count_electrons
_smtbx_masks_void_content
1 -0.018 0.593 0.000 421.6 86.5 '2 C4H10O1'
